data_4350032
loop_
_publ_author_name
'Yang, Tao'
'Teng, Bing'
'Han, Shiguo'
'Li, Maofan'
'Xu, Zhiyun'
'Li, Yaobin'
'Liu, Yi'
'Luo, Junhua'
'Sun, Zhihua'

_publ_section_title
;
 Structural phase transition and dielectric anisotropy properties of a
 lead-free organic--inorganic hybrid
;
_journal_issue 7
_journal_name_full 'Inorganic Chemistry Frontiers'
_journal_page_first 1761
_journal_paper_doi 10.1039/C9QI00365G
_journal_volume 6
_journal_year 2019
_chemical_formula_sum 'C9 H24 Bi Br6 N3'
_chemical_formula_weight 862.75
_space_group_crystal_system monoclinic
_space_group_IT_number 12
_space_group_name_Hall '-C 2y'
_space_group_name_H-M_alt 'C 1 2/m 1'
_atom_sites_solution_hydrogens mixed
_audit_creation_method SHELXL-2018/3
_audit_update_record
;
2019-01-18 deposited with the CCDC.	2019-05-16 downloaded from the CCDC.
;
_cell_angle_alpha 90
_cell_angle_beta 103.8660(10)
_cell_angle_gamma 90
_cell_formula_units_Z 4
_cell_length_a 22.2211(5)
_cell_length_b 8.3379(2)
_cell_length_c 12.2913(3)
_cell_measurement_reflns_used 2371
_cell_measurement_temperature 300(2)
_cell_measurement_theta_max 27.40
_cell_measurement_theta_min 2.98
_cell_volume 2210.94(9)
_computing_structure_refinement 'SHELXL-2018/3 (Sheldrick, 2018)'
_computing_structure_solution 'SHELXT 2014/5 (Sheldrick, 2014)'
_diffrn_ambient_temperature 300(2)
_diffrn_measured_fraction_theta_full 0.998
_diffrn_measured_fraction_theta_max 0.997
_diffrn_measurement_device_type 'Bruker APEX-II CCD'
_diffrn_measurement_method '\f and \w scans'
_diffrn_radiation_type MoK\a
_diffrn_radiation_wavelength 0.71073
_diffrn_reflns_av_R_equivalents 0.0643
_diffrn_reflns_av_unetI/netI 0.0328
_diffrn_reflns_Laue_measured_fraction_full 0.998
_diffrn_reflns_Laue_measured_fraction_max 0.997
_diffrn_reflns_limit_h_max 28
_diffrn_reflns_limit_h_min -28
_diffrn_reflns_limit_k_max 10
_diffrn_reflns_limit_k_min -10
_diffrn_reflns_limit_l_max 15
_diffrn_reflns_limit_l_min -15
_diffrn_reflns_number 22778
_diffrn_reflns_point_group_measured_fraction_full 0.998
_diffrn_reflns_point_group_measured_fraction_max 0.997
_diffrn_reflns_theta_full 25.242
_diffrn_reflns_theta_max 27.514
_diffrn_reflns_theta_min 2.221
_exptl_absorpt_coefficient_mu 18.811
_exptl_crystal_density_diffrn 2.592
_exptl_crystal_description Flake
_exptl_crystal_F_000 1568
_refine_diff_density_max 1.515
_refine_diff_density_min -1.876
_refine_diff_density_rms 0.346
_refine_ls_extinction_method none
_refine_ls_goodness_of_fit_ref 1.091
_refine_ls_hydrogen_treatment constr
_refine_ls_matrix_type full
_refine_ls_number_parameters 118
_refine_ls_number_reflns 2717
_refine_ls_number_restraints 30
_refine_ls_restrained_S_all 1.091
_refine_ls_R_factor_all 0.0669
_refine_ls_R_factor_gt 0.0471
_refine_ls_shift/su_max 0.000
_refine_ls_shift/su_mean 0.000
_refine_ls_structure_factor_coef Fsqd
_refine_ls_weighting_details 'w=1/[\s^2^(Fo^2^)+(0.0824P)^2^+7.9235P] where P=(Fo^2^+2Fc^2^)/3'
_refine_ls_weighting_scheme calc
_refine_ls_wR_factor_gt 0.1297
_refine_ls_wR_factor_ref 0.1444
_reflns_Friedel_coverage 0.000
_reflns_number_gt 2085
_reflns_number_total 2717
_reflns_threshold_expression 'I > 2\s(I)'
_cod_data_source_file c9qi00365g2.cif
_cod_data_source_block 11
_cod_original_sg_symbol_H-M 'C 2/m'
_cod_database_code 4350032
_shelx_shelxl_version_number 2018/3
_shelx_space_group_comment
;
The symmetry employed for this shelxl refinement is uniquely defined
by the following loop, which should always be used as a source of
symmetry information in preference to the above space-group names.
They are only intended as comments.
;

loop_
_space_group_symop_operation_xyz
'x, y, z'
'-x, y, -z'
'x+1/2, y+1/2, z'
'-x+1/2, y+1/2, -z'
'-x, -y, -z'
'x, -y, z'
'-x+1/2, -y+1/2, -z'
'x+1/2, -y+1/2, z'

loop_
_atom_site_label
_atom_site_type_symbol
_atom_site_fract_x
_atom_site_fract_y
_atom_site_fract_z
_atom_site_U_iso_or_equiv
_atom_site_adp_type
_atom_site_occupancy
_atom_site_site_symmetry_order
_atom_site_calc_flag
_atom_site_refinement_flags_posn
_atom_site_refinement_flags_adp
_atom_site_refinement_flags_occupancy
Bi1 Bi 0.33105(2) 0.500000 0.27715(3) 0.04595(18) Uani 1 2 d S T P
Br1 Br 0.24447(5) 0.25154(13) 0.21340(10) 0.0775(3) Uani 1 1 d . . .
Br3 Br 0.42659(5) 0.73941(13) 0.35770(11) 0.0781(3) Uani 1 1 d . . .
Br4 Br 0.35051(8) 0.500000 0.06171(12) 0.0857(5) Uani 1 2 d S T P
Br2 Br 0.30864(7) 0.500000 0.50050(13) 0.0962(7) Uani 1 2 d S T P
C4 C 0.0700(12) 0.000000 0.2533(13) 0.170(12) Uani 1 2 d DS T P
H4 H 0.106359 -0.068040 0.256945 0.204 Uiso 0.5 1 d R U P
C5 C 0.0649(12) 0.144(2) 0.180(2) 0.155(19) Uani 0.5 1 d D . P
H5A H 0.048653 0.246282 0.197291 0.186 Uiso 0.5 1 d R U P
H5B H 0.098753 0.152042 0.142391 0.186 Uiso 0.5 1 d R U P
N1 N 0.1947(9) 0.500000 -0.0437(17) 0.158(10) Uani 1 2 d DS T P
H1A H 0.206557 0.536204 -0.103500 0.238 Uiso 0.5 1 calc R U P
H1B H 0.208784 0.400579 -0.028361 0.238 Uiso 0.5 1 calc R U P
H1C H 0.210060 0.563217 0.014671 0.238 Uiso 0.5 1 calc R U P
C3 C 0.0891(14) 0.500000 0.017(2) 0.212(10) Uani 1 2 d DS TU P
H3A H 0.090849 0.401950 0.060479 0.255 Uiso 0.5 1 d R U P
H3B H 0.090849 0.598050 0.060509 0.255 Uiso 0.5 1 d R U P
C6 C 0.0263(15) 0.000000 0.141(2) 0.25(3) Uani 1 2 d DS T P
H6B H 0.036135 -0.069990 0.084229 0.305 Uiso 0.5 1 d R U P
H6A H -0.017625 0.013570 0.135689 0.305 Uiso 0.5 1 d R U P
C2 C 0.0588(10) 0.500000 -0.105(2) 0.217(10) Uani 1 2 d DS TU P
H2D H 0.036960 0.598070 -0.132958 0.260 Uiso 0.5 1 d R U P
H2E H 0.036960 0.401930 -0.132958 0.260 Uiso 0.5 1 d R U P
C1 C 0.1268(9) 0.500000 -0.067(3) 0.214(10) Uani 1 2 d DS TU P
H1 H 0.126822 0.382460 -0.066883 0.257 Uiso 0.5 1 d R U P
N2 N 0.0476(6) 0.000000 0.3589(10) 0.078(4) Uani 1 2 d DS T P
H2A H 0.041718 0.100559 0.378282 0.117 Uiso 0.5 1 calc R U P
H2B H 0.075748 -0.046852 0.413385 0.117 Uiso 0.5 1 calc R U P
H2C H 0.012032 -0.053707 0.347658 0.117 Uiso 0.5 1 calc R U P
C8 C 0.0793(6) 0.500000 0.3783(18) 0.097(6) Uani 1 2 d DS T P
H8A H 0.062802 0.579090 0.321042 0.117 Uiso 0.5 1 d R U P
H8B H 0.052182 0.472110 0.426552 0.117 Uiso 0.5 1 d R U P
C7 C 0.1476(7) 0.500000 0.4257(12) 0.175(17) Uani 1 2 d DS T P
H7 H 0.170120 0.579050 0.391725 0.210 Uiso 0.5 1 d R U P
C9 C 0.1185(9) 0.365(3) 0.353(2) 0.21(3) Uani 0.5 1 d D . P
H9B H 0.115579 0.260304 0.385832 0.248 Uiso 0.5 1 d R U P
H9A H 0.127029 0.362734 0.279162 0.248 Uiso 0.5 1 d R U P
N3 N 0.1689(6) 0.500000 0.5505(10) 0.081(4) Uani 1 2 d DS T P
H3D H 0.141490 0.447882 0.579566 0.122 Uiso 0.5 1 calc R U P
H3C H 0.172376 0.600615 0.575389 0.122 Uiso 0.5 1 calc R U P
H3E H 0.205566 0.451502 0.570901 0.122 Uiso 0.5 1 calc R U P

loop_
_atom_site_aniso_label
_atom_site_aniso_U_11
_atom_site_aniso_U_22
_atom_site_aniso_U_33
_atom_site_aniso_U_23
_atom_site_aniso_U_13
_atom_site_aniso_U_12
Bi1 0.0472(3) 0.0435(3) 0.0438(3) 0.000 0.00445(18) 0.000
Br1 0.0714(7) 0.0640(6) 0.0904(8) -0.0108(5) 0.0060(6) -0.0244(5)
Br3 0.0620(6) 0.0647(6) 0.1073(9) -0.0234(6) 0.0195(6) -0.0197(5)
Br4 0.0830(11) 0.1291(15) 0.0487(8) 0.000 0.0228(7) 0.000
Br2 0.0499(8) 0.190(2) 0.0499(8) 0.000 0.0146(6) 0.000
C4 0.21(3) 0.18(3) 0.12(2) 0.000 0.04(2) 0.000
C5 0.087(19) 0.32(6) 0.052(14) 0.01(2) 0.013(13) -0.07(3)
N1 0.131(18) 0.25(3) 0.106(15) 0.000 0.047(13) 0.000
C3 0.157(19) 0.31(3) 0.17(2) 0.000 0.050(16) 0.000
C6 0.25(5) 0.44(8) 0.09(2) 0.000 0.07(3) 0.000
C2 0.165(19) 0.32(3) 0.18(2) 0.000 0.053(17) 0.000
C1 0.161(19) 0.31(3) 0.17(2) 0.000 0.051(16) 0.000
N2 0.050(6) 0.117(11) 0.071(8) 0.000 0.021(6) 0.000
C8 0.078(12) 0.107(15) 0.109(14) 0.000 0.025(10) 0.000
C7 0.066(13) 0.36(5) 0.104(19) 0.000 0.031(13) 0.000
C9 0.20(4) 0.35(7) 0.065(18) -0.02(3) 0.01(2) 0.15(5)
N3 0.064(8) 0.112(11) 0.072(8) 0.000 0.025(6) 0.000

loop_
_atom_type_symbol
_atom_type_description
_atom_type_scat_dispersion_real
_atom_type_scat_dispersion_imag
_atom_type_scat_source
C C 0.0033 0.0016 'International Tables Vol C Tables 4.2.6.8 and 6.1.1.4'
H H 0.0000 0.0000 'International Tables Vol C Tables 4.2.6.8 and 6.1.1.4'
N N 0.0061 0.0033 'International Tables Vol C Tables 4.2.6.8 and 6.1.1.4'
Br Br -0.2901 2.4595 'International Tables Vol C Tables 4.2.6.8 and 6.1.1.4'
Bi Bi -4.1077 10.2566 'International Tables Vol C Tables 4.2.6.8 and 6.1.1.4'

loop_
_geom_angle_atom_site_label_1
_geom_angle_atom_site_label_2
_geom_angle_atom_site_label_3
_geom_angle
_geom_angle_site_symmetry_1
_geom_angle_site_symmetry_3
Br4 Bi1 Br1 89.24(4) . .
Br4 Bi1 Br1 89.24(4) . 6_565
Br1 Bi1 Br1 95.08(5) . 6_565
Br4 Bi1 Br2 179.09(5) . .
Br1 Bi1 Br2 90.15(3) . .
Br1 Bi1 Br2 90.15(3) 6_565 .
Br4 Bi1 Br3 93.25(4) . 6_565
Br1 Bi1 Br3 89.09(4) . 6_565
Br1 Bi1 Br3 175.18(4) 6_565 6_565
Br2 Bi1 Br3 87.41(3) . 6_565
Br4 Bi1 Br3 93.25(4) . .
Br1 Bi1 Br3 175.18(4) . .
Br1 Bi1 Br3 89.09(4) 6_565 .
Br2 Bi1 Br3 87.41(3) . .
Br3 Bi1 Br3 86.65(5) 6_565 .
C6 C4 C5 59.9(5) . .
C6 C4 C5 59.9(5) . 6
C5 C4 C5 107(2) . 6
C6 C4 N2 122(2) . .
C5 C4 N2 122.3(16) . .
C5 C4 N2 122.3(16) 6 .
C6 C5 C4 59.9(5) . .
C1 C3 C2 59.3(5) . .
C5 C6 C5 108(2) . 6
C5 C6 C4 60.2(5) . .
C5 C6 C4 60.2(5) 6 .
C1 C2 C3 59.9(5) . .
N1 C1 C2 173(3) . .
N1 C1 C3 126(3) . .
C2 C1 C3 60.8(5) . .
C7 C8 C9 59.6(5) . .
C7 C8 C9 59.6(5) . 6_565
C9 C8 C9 97(2) . 6_565
C9 C7 C9 99(2) 6_565 .
C9 C7 C8 60.6(5) 6_565 .
C9 C7 C8 60.6(5) . .
C9 C7 N3 127.1(15) 6_565 .
C9 C7 N3 127.1(15) . .
C8 C7 N3 116.4(15) . .
C7 C9 C8 59.8(5) . .

loop_
_geom_bond_atom_site_label_1
_geom_bond_atom_site_label_2
_geom_bond_distance
_geom_bond_site_symmetry_2
Bi1 Br4 2.7835(15) .
Bi1 Br1 2.8080(10) .
Bi1 Br1 2.8080(10) 6_565
Bi1 Br2 2.9052(15) .
Bi1 Br3 2.9093(10) 6_565
Bi1 Br3 2.9093(10) .
C4 C6 1.489(10) .
C4 C5 1.493(10) .
C4 C5 1.493(10) 6
C4 N2 1.497(10) .
C5 C6 1.489(10) .
N1 C1 1.467(10) .
C3 C1 1.481(10) .
C3 C2 1.495(10) .
C2 C1 1.472(10) .
C8 C7 1.489(10) .
C8 C9 1.502(10) .
C8 C9 1.502(10) 6_565
C7 C9 1.486(10) 6_565
C7 C9 1.486(10) .
C7 N3 1.492(10) .
